data_4085381
loop_
_publ_author_name
'Francos, Javier'
'Gros, Philippe C.'
'Kennedy, Alan R.'
'O&#x2019;Hara, Charles T.'

_publ_section_title
;
 Structural Studies of (rac)-BIPHEN Organomagnesiates and Intermediates in
 the Halogen--Metal Exchange of 2-Bromopyridine
;
_journal_issue 11
_journal_name_full Organometallics
_journal_page_first 2550
_journal_paper_doi 10.1021/om501225g
_journal_volume 34
_journal_year 2015
_chemical_formula_sum 'C42 H70 Li2 Mg O4'
_chemical_formula_weight 677.17
_chemical_name_systematic
; 
 ? 
;
_space_group_IT_number 15
_symmetry_cell_setting monoclinic
_symmetry_space_group_name_Hall '-C 2yc'
_symmetry_space_group_name_H-M 'C 1 2/c 1'
_atom_sites_solution_hydrogens geom
_atom_sites_solution_primary direct
_atom_sites_solution_secondary difmap
_audit_creation_method SHELXL-97
_cell_angle_alpha 90.00
_cell_angle_beta 100.468(3)
_cell_angle_gamma 90.00
_cell_formula_units_Z 4
_cell_length_a 11.7525(4)
_cell_length_b 17.2189(5)
_cell_length_c 21.5342(7)
_cell_measurement_reflns_used 4962
_cell_measurement_temperature 123(2)
_cell_measurement_theta_max 28.8993
_cell_measurement_theta_min 2.8800
_cell_volume 4285.2(2)
_computing_structure_refinement 'SHELXL-97 (Sheldrick, 1997)'
_computing_structure_solution 'SHELXS-97 (Sheldrick, 1990)'
_diffrn_ambient_temperature 123(2)
_diffrn_measured_fraction_theta_full 0.991
_diffrn_measured_fraction_theta_max 0.953
_diffrn_measurement_device_type 'Oxford Diffraction Xcalibur E'
_diffrn_measurement_method omega-scans
_diffrn_radiation_monochromator graphite
_diffrn_radiation_source 'fine-focus sealed tube'
_diffrn_radiation_type MoK\a
_diffrn_radiation_wavelength 0.71073
_diffrn_reflns_av_R_equivalents 0.0288
_diffrn_reflns_av_sigmaI/netI 0.0416
_diffrn_reflns_limit_h_max 15
_diffrn_reflns_limit_h_min -15
_diffrn_reflns_limit_k_max 22
_diffrn_reflns_limit_k_min -21
_diffrn_reflns_limit_l_max 28
_diffrn_reflns_limit_l_min -27
_diffrn_reflns_number 13998
_diffrn_reflns_theta_full 27.00
_diffrn_reflns_theta_max 27.99
_diffrn_reflns_theta_min 3.31
_exptl_absorpt_coefficient_mu 0.077
_exptl_absorpt_correction_T_max 1.00000
_exptl_absorpt_correction_T_min 0.95947
_exptl_absorpt_correction_type multi-scan
_exptl_absorpt_process_details CrysalisPRO
_exptl_crystal_colour colourless
_exptl_crystal_density_diffrn 1.050
_exptl_crystal_density_method 'not measured'
_exptl_crystal_description prism
_exptl_crystal_F_000 1488
_exptl_crystal_size_max 0.6
_exptl_crystal_size_mid 0.4
_exptl_crystal_size_min 0.2
_refine_diff_density_max 0.268
_refine_diff_density_min -0.201
_refine_diff_density_rms 0.038
_refine_ls_extinction_method none
_refine_ls_goodness_of_fit_ref 1.029
_refine_ls_hydrogen_treatment mixed
_refine_ls_matrix_type full
_refine_ls_number_parameters 275
_refine_ls_number_reflns 4936
_refine_ls_number_restraints 86
_refine_ls_restrained_S_all 1.029
_refine_ls_R_factor_all 0.0703
_refine_ls_R_factor_gt 0.0491
_refine_ls_shift/su_max 0.001
_refine_ls_shift/su_mean 0.000
_refine_ls_structure_factor_coef Fsqd
_refine_ls_weighting_details 'calc w=1/[\s^2^(Fo^2^)+(0.0497P)^2^+2.2216P] where P=(Fo^2^+2Fc^2^)/3'
_refine_ls_weighting_scheme calc
_refine_ls_wR_factor_gt 0.1105
_refine_ls_wR_factor_ref 0.1228
_reflns_number_gt 3735
_reflns_number_total 4936
_reflns_threshold_expression I>2sigma(I)
_cod_data_source_file om501225g_si_001.cif
_cod_data_source_block 4
_cod_depositor_comments 'Adding full bibliography for 4085378--4085382.cif.'
_cod_original_sg_symbol_H-M C2/c
_cod_database_code 4085381

loop_
_symmetry_equiv_pos_as_xyz
'x, y, z'
'-x, y, -z+1/2'
'x+1/2, y+1/2, z'
'-x+1/2, y+1/2, -z+1/2'
'-x, -y, -z'
'x, -y, z-1/2'
'-x+1/2, -y+1/2, -z'
'x+1/2, -y+1/2, z-1/2'

loop_
_atom_site_label
_atom_site_type_symbol
_atom_site_fract_x
_atom_site_fract_y
_atom_site_fract_z
_atom_site_U_iso_or_equiv
_atom_site_adp_type
_atom_site_occupancy
_atom_site_symmetry_multiplicity
_atom_site_calc_flag
_atom_site_refinement_flags
_atom_site_disorder_assembly
_atom_site_disorder_group
Li1 Li 0.1106(3) 0.9640(2) 0.17357(13) 0.0535(9) Uani 1 1 d . . .
Mg1 Mg 0.0000 1.03875(4) 0.2500 0.02195(17) Uani 1 2 d S . .
O1 O 0.12981(8) 0.96035(5) 0.25898(4) 0.0222(2) Uani 1 1 d . . .
O2 O 0.18550(11) 0.91073(8) 0.11706(6) 0.0458(3) Uani 1 1 d U . .
C1 C 0.01557(12) 0.78820(8) 0.32621(6) 0.0227(3) Uani 1 1 d . . .
C2 C 0.08517(13) 0.78662(8) 0.38631(6) 0.0238(3) Uani 1 1 d . . .
C3 C 0.17358(13) 0.84070(8) 0.40069(6) 0.0255(3) Uani 1 1 d . . .
H3 H 0.2213 0.8383 0.4413 0.031 Uiso 1 1 calc R . .
C4 C 0.19666(12) 0.89827(8) 0.35941(6) 0.0230(3) Uani 1 1 d . . .
C5 C 0.12137(12) 0.90270(7) 0.30014(6) 0.0204(3) Uani 1 1 d . . .
C6 C 0.03448(12) 0.84581(7) 0.28323(6) 0.0205(3) Uani 1 1 d . . .
C7 C 0.06883(15) 0.72543(9) 0.43412(7) 0.0327(4) Uani 1 1 d . . .
H7A H 0.1270 0.7325 0.4725 0.049 Uiso 1 1 calc R . .
H7B H 0.0776 0.6738 0.4165 0.049 Uiso 1 1 calc R . .
H7C H -0.0087 0.7303 0.4444 0.049 Uiso 1 1 calc R . .
C8 C -0.07736(14) 0.72752(9) 0.30882(7) 0.0324(4) Uani 1 1 d . . .
H8A H -0.0414 0.6770 0.3042 0.049 Uiso 1 1 calc R . .
H8B H -0.1271 0.7418 0.2689 0.049 Uiso 1 1 calc R . .
H8C H -0.1240 0.7243 0.3421 0.049 Uiso 1 1 calc R . .
C9 C 0.30366(13) 0.95136(8) 0.37567(7) 0.0290(3) Uani 1 1 d . . .
C10 C 0.37684(16) 0.93092(10) 0.44023(8) 0.0465(5) Uani 1 1 d . . .
H10A H 0.4003 0.8763 0.4404 0.070 Uiso 1 1 calc R . .
H10B H 0.3310 0.9394 0.4734 0.070 Uiso 1 1 calc R . .
H10C H 0.4458 0.9640 0.4481 0.070 Uiso 1 1 calc R . .
C11 C 0.38049(14) 0.94146(10) 0.32588(9) 0.0394(4) Uani 1 1 d . . .
H11A H 0.3361 0.9545 0.2841 0.059 Uiso 1 1 calc R . .
H11B H 0.4070 0.8875 0.3259 0.059 Uiso 1 1 calc R . .
H11C H 0.4476 0.9760 0.3358 0.059 Uiso 1 1 calc R . .
C12 C 0.26941(14) 1.03703(8) 0.37837(8) 0.0353(4) Uani 1 1 d . . .
H12A H 0.3388 1.0684 0.3927 0.053 Uiso 1 1 calc R . .
H12B H 0.2156 1.0432 0.4079 0.053 Uiso 1 1 calc R . .
H12C H 0.2320 1.0543 0.3362 0.053 Uiso 1 1 calc R . .
C13 C 0.1625(7) 0.9030(6) 0.0511(5) 0.064(2) Uani 0.607(8) 1 d PDU A 1
H13A H 0.1557 0.9548 0.0308 0.076 Uiso 0.607(8) 1 calc PR A 1
H13B H 0.0892 0.8745 0.0373 0.076 Uiso 0.607(8) 1 calc PR A 1
C14 C 0.2617(7) 0.8591(3) 0.0334(2) 0.071(2) Uani 0.607(8) 1 d PDU A 1
H14A H 0.3204 0.8950 0.0220 0.085 Uiso 0.607(8) 1 calc PR A 1
H14B H 0.2349 0.8239 -0.0026 0.085 Uiso 0.607(8) 1 calc PR A 1
C15 C 0.3106(4) 0.8134(3) 0.0921(2) 0.0631(13) Uani 0.607(8) 1 d PDU A 1
H15A H 0.2688 0.7637 0.0935 0.076 Uiso 0.607(8) 1 calc PR A 1
H15B H 0.3940 0.8026 0.0943 0.076 Uiso 0.607(8) 1 calc PR A 1
C16 C 0.2915(7) 0.8665(3) 0.1444(2) 0.0471(12) Uani 0.607(8) 1 d PDU A 1
H16A H 0.2795 0.8365 0.1819 0.057 Uiso 0.607(8) 1 calc PR A 1
H16B H 0.3582 0.9019 0.1568 0.057 Uiso 0.607(8) 1 calc PR A 1
C17 C -0.02635(14) 1.08619(9) 0.34151(7) 0.0296(3) Uani 1 1 d . . .
C18 C -0.12585(14) 1.14294(9) 0.34647(7) 0.0324(4) Uani 1 1 d . . .
C19 C -0.24368(15) 1.10286(11) 0.33116(9) 0.0423(4) Uani 1 1 d . . .
H19A H -0.3050 1.1409 0.3331 0.063 Uiso 1 1 calc R . .
H19B H -0.2475 1.0615 0.3619 0.063 Uiso 1 1 calc R . .
H19C H -0.2541 1.0805 0.2886 0.063 Uiso 1 1 calc R . .
C20 C -0.11265(17) 1.17694(12) 0.41325(8) 0.0501(5) Uani 1 1 d . . .
H20A H -0.1761 1.2133 0.4151 0.075 Uiso 1 1 calc R . .
H20B H -0.0386 1.2044 0.4237 0.075 Uiso 1 1 calc R . .
H20C H -0.1148 1.1348 0.4437 0.075 Uiso 1 1 calc R . .
C21 C -0.12444(16) 1.20925(10) 0.29963(9) 0.0446(4) Uani 1 1 d . . .
H21A H -0.1386 1.1885 0.2565 0.067 Uiso 1 1 calc R . .
H21B H -0.0488 1.2349 0.3081 0.067 Uiso 1 1 calc R . .
H21C H -0.1850 1.2469 0.3042 0.067 Uiso 1 1 calc R . .
C13A C 0.1298(10) 0.9064(7) 0.0492(7) 0.046(2) Uani 0.393(8) 1 d PDU A 2
H13C H 0.1383 0.9560 0.0272 0.055 Uiso 0.393(8) 1 calc PR A 2
H13D H 0.0465 0.8936 0.0445 0.055 Uiso 0.393(8) 1 calc PR A 2
C14A C 0.1961(6) 0.8416(4) 0.0243(3) 0.0480(17) Uani 0.393(8) 1 d PDU A 2
H14C H 0.1673 0.7899 0.0343 0.058 Uiso 0.393(8) 1 calc PR A 2
H14D H 0.1923 0.8460 -0.0219 0.058 Uiso 0.393(8) 1 calc PR A 2
C16A C 0.2938(11) 0.8822(7) 0.1232(4) 0.068(3) Uani 0.393(8) 1 d PDU A 2
H16C H 0.3031 0.8378 0.1528 0.082 Uiso 0.393(8) 1 calc PR A 2
H16D H 0.3503 0.9228 0.1407 0.082 Uiso 0.393(8) 1 calc PR A 2
C15A C 0.3168(6) 0.8563(7) 0.0600(5) 0.074(3) Uani 0.393(8) 1 d PDU A 2
H15C H 0.3641 0.8084 0.0638 0.089 Uiso 0.393(8) 1 calc PR A 2
H15D H 0.3561 0.8973 0.0396 0.089 Uiso 0.393(8) 1 calc PR A 2
H17A H 0.0487(16) 1.1171(10) 0.3518(8) 0.045(5) Uiso 1 1 d . . .
H17B H -0.0166(14) 1.0493(9) 0.3789(8) 0.035(4) Uiso 1 1 d . . .

loop_
_atom_site_aniso_label
_atom_site_aniso_U_11
_atom_site_aniso_U_22
_atom_site_aniso_U_33
_atom_site_aniso_U_23
_atom_site_aniso_U_13
_atom_site_aniso_U_12
Li1 0.072(2) 0.063(2) 0.0288(14) 0.0050(14) 0.0169(14) 0.0323(18)
Mg1 0.0244(4) 0.0180(3) 0.0231(3) 0.000 0.0034(3) 0.000
O1 0.0235(5) 0.0195(4) 0.0228(5) 0.0016(4) 0.0019(4) -0.0001(4)
O2 0.0434(7) 0.0573(8) 0.0391(7) -0.0120(6) 0.0140(5) 0.0052(6)
C1 0.0241(7) 0.0200(6) 0.0234(7) -0.0003(5) 0.0028(6) 0.0026(6)
C2 0.0292(8) 0.0225(7) 0.0195(6) 0.0021(5) 0.0037(5) 0.0068(6)
C3 0.0299(8) 0.0248(7) 0.0188(6) -0.0031(5) -0.0033(6) 0.0071(6)
C4 0.0230(7) 0.0201(6) 0.0240(7) -0.0044(5) -0.0010(6) 0.0039(6)
C5 0.0206(7) 0.0186(6) 0.0217(6) -0.0016(5) 0.0035(5) 0.0041(5)
C6 0.0215(7) 0.0192(6) 0.0196(7) -0.0019(5) 0.0005(5) 0.0032(5)
C7 0.0415(9) 0.0330(8) 0.0233(7) 0.0053(6) 0.0052(6) 0.0036(7)
C8 0.0355(9) 0.0303(8) 0.0295(8) 0.0047(6) 0.0012(7) -0.0061(7)
C9 0.0260(8) 0.0245(7) 0.0319(8) -0.0027(6) -0.0070(6) 0.0004(6)
C10 0.0422(10) 0.0414(9) 0.0451(10) 0.0019(8) -0.0210(8) -0.0084(8)
C11 0.0230(8) 0.0373(9) 0.0555(11) -0.0064(8) 0.0011(7) -0.0009(7)
C12 0.0341(9) 0.0261(7) 0.0421(9) -0.0078(7) -0.0028(7) -0.0024(7)
C13 0.088(5) 0.071(4) 0.035(2) 0.005(2) 0.020(3) 0.021(3)
C14 0.110(6) 0.061(3) 0.055(3) 0.002(3) 0.049(4) 0.018(4)
C15 0.079(3) 0.058(2) 0.060(3) 0.003(2) 0.035(2) 0.024(2)
C16 0.041(2) 0.049(2) 0.051(3) -0.006(2) 0.009(2) 0.0114(18)
C17 0.0288(8) 0.0277(7) 0.0306(8) -0.0062(6) 0.0005(6) 0.0046(7)
C18 0.0313(8) 0.0328(8) 0.0309(8) -0.0103(7) -0.0002(6) 0.0081(7)
C19 0.0336(9) 0.0458(10) 0.0468(10) -0.0064(8) 0.0058(8) 0.0084(8)
C20 0.0483(11) 0.0587(11) 0.0407(10) -0.0227(9) 0.0008(8) 0.0195(9)
C21 0.0431(10) 0.0334(9) 0.0550(11) -0.0028(8) 0.0032(9) 0.0095(8)
C13A 0.060(4) 0.044(4) 0.036(3) -0.022(3) 0.015(3) -0.013(3)
C14A 0.057(4) 0.043(3) 0.052(3) -0.016(2) 0.030(3) -0.009(3)
C16A 0.036(4) 0.096(7) 0.068(5) -0.017(5) -0.002(4) 0.001(4)
C15A 0.052(4) 0.088(6) 0.090(7) -0.029(6) 0.032(4) 0.002(4)

loop_
_atom_type_symbol
_atom_type_description
_atom_type_scat_dispersion_real
_atom_type_scat_dispersion_imag
_atom_type_scat_source
Li Li -0.0003 0.0001 'International Tables Vol C Tables 4.2.6.8 and 6.1.1.4'
Mg Mg 0.0486 0.0363 'International Tables Vol C Tables 4.2.6.8 and 6.1.1.4'
O O 0.0106 0.0060 'International Tables Vol C Tables 4.2.6.8 and 6.1.1.4'
C C 0.0033 0.0016 'International Tables Vol C Tables 4.2.6.8 and 6.1.1.4'
H H 0.0000 0.0000 'International Tables Vol C Tables 4.2.6.8 and 6.1.1.4'

loop_
_geom_angle_atom_site_label_1
_geom_angle_atom_site_label_2
_geom_angle_atom_site_label_3
_geom_angle
_geom_angle_site_symmetry_1
_geom_angle_site_symmetry_3
O1 Li1 O2 131.08(18) . .
O1 Li1 C17 98.34(14) . 2
O2 Li1 C17 126.41(16) . 2
O1 Li1 Mg1 50.43(8) . .
O2 Li1 Mg1 178.24(18) . .
C17 Li1 Mg1 52.71(8) 2 .
O1 Mg1 O1 96.12(6) . 2
O1 Mg1 C17 96.13(5) . 2
O1 Mg1 C17 112.84(5) 2 2
O1 Mg1 C17 112.83(5) . .
O1 Mg1 C17 96.13(5) 2 .
C17 Mg1 C17 136.54(9) 2 .
O1 Mg1 Li1 43.78(7) . .
O1 Mg1 Li1 93.68(9) 2 .
C17 Mg1 Li1 56.85(8) 2 .
C17 Mg1 Li1 155.68(8) . .
O1 Mg1 Li1 93.68(9) . 2
O1 Mg1 Li1 43.78(7) 2 2
C17 Mg1 Li1 155.68(8) 2 2
C17 Mg1 Li1 56.85(8) . 2
Li1 Mg1 Li1 121.03(16) . 2
O1 Mg1 C5 25.50(4) . .
O1 Mg1 C5 78.71(4) 2 .
C17 Mg1 C5 120.04(5) 2 .
C17 Mg1 C5 96.18(5) . .
Li1 Mg1 C5 64.04(7) . .
Li1 Mg1 C5 68.22(9) 2 .
O1 Mg1 C5 78.71(4) . 2
O1 Mg1 C5 25.50(4) 2 2
C17 Mg1 C5 96.18(5) 2 2
C17 Mg1 C5 120.04(5) . 2
Li1 Mg1 C5 68.22(9) . 2
Li1 Mg1 C5 64.04(7) 2 2
C5 Mg1 C5 69.50(5) . 2
C5 O1 Li1 133.10(14) . .
C5 O1 Mg1 114.27(8) . .
Li1 O1 Mg1 85.79(10) . .
C16A O2 C13 94.0(4) . .
C16A O2 C16 21.0(6) . .
C13 O2 C16 110.3(3) . .
C16A O2 C13A 108.5(5) . .
C13 O2 C13A 14.9(6) . .
C16 O2 C13A 123.4(4) . .
C16A O2 Li1 131.6(4) . .
C13 O2 Li1 132.8(3) . .
C16 O2 Li1 117.0(2) . .
C13A O2 Li1 119.2(4) . .
C2 C1 C6 119.21(12) . .
C2 C1 C8 119.41(12) . .
C6 C1 C8 121.38(12) . .
C3 C2 C1 118.77(13) . .
C3 C2 C7 119.94(12) . .
C1 C2 C7 121.24(13) . .
C2 C3 C4 124.10(12) . .
C2 C3 H3 117.9 . .
C4 C3 H3 117.9 . .
C3 C4 C5 116.87(12) . .
C3 C4 C9 121.52(12) . .
C5 C4 C9 121.50(12) . .
O1 C5 C6 118.51(11) . .
O1 C5 C4 121.61(12) . .
C6 C5 C4 119.88(12) . .
O1 C5 Mg1 40.23(6) . .
C6 C5 Mg1 100.57(8) . .
C4 C5 Mg1 124.96(9) . .
C1 C6 C5 120.92(11) . .
C1 C6 C6 120.22(11) . 2
C5 C6 C6 118.80(11) . 2
C2 C7 H7A 109.5 . .
C2 C7 H7B 109.5 . .
H7A C7 H7B 109.5 . .
C2 C7 H7C 109.5 . .
H7A C7 H7C 109.5 . .
H7B C7 H7C 109.5 . .
C1 C8 H8A 109.5 . .
C1 C8 H8B 109.5 . .
H8A C8 H8B 109.5 . .
C1 C8 H8C 109.5 . .
H8A C8 H8C 109.5 . .
H8B C8 H8C 109.5 . .
C11 C9 C12 109.02(14) . .
C11 C9 C10 107.67(14) . .
C12 C9 C10 107.07(13) . .
C11 C9 C4 109.58(12) . .
C12 C9 C4 111.71(12) . .
C10 C9 C4 111.64(13) . .
C9 C10 H10A 109.5 . .
C9 C10 H10B 109.5 . .
H10A C10 H10B 109.5 . .
C9 C10 H10C 109.5 . .
H10A C10 H10C 109.5 . .
H10B C10 H10C 109.5 . .
C9 C11 H11A 109.5 . .
C9 C11 H11B 109.5 . .
H11A C11 H11B 109.5 . .
C9 C11 H11C 109.5 . .
H11A C11 H11C 109.5 . .
H11B C11 H11C 109.5 . .
C9 C12 H12A 109.5 . .
C9 C12 H12B 109.5 . .
H12A C12 H12B 109.5 . .
C9 C12 H12C 109.5 . .
H12A C12 H12C 109.5 . .
H12B C12 H12C 109.5 . .
O2 C13 C14 106.8(5) . .
O2 C13 H13A 110.4 . .
C14 C13 H13A 110.4 . .
O2 C13 H13B 110.4 . .
C14 C13 H13B 110.4 . .
H13A C13 H13B 108.6 . .
C13 C14 C15 104.2(5) . .
C13 C14 H14A 110.9 . .
C15 C14 H14A 110.9 . .
C13 C14 H14B 110.9 . .
C15 C14 H14B 110.9 . .
H14A C14 H14B 108.9 . .
C16 C15 C14 103.0(4) . .
C16 C15 H15A 111.2 . .
C14 C15 H15A 111.2 . .
C16 C15 H15B 111.2 . .
C14 C15 H15B 111.2 . .
H15A C15 H15B 109.1 . .
O2 C16 C15 104.1(4) . .
O2 C16 H16A 110.9 . .
C15 C16 H16A 110.9 . .
O2 C16 H16B 110.9 . .
C15 C16 H16B 110.9 . .
H16A C16 H16B 109.0 . .
C18 C17 Mg1 121.84(10) . .
C18 C17 Li1 105.91(14) . 2
Mg1 C17 Li1 70.44(9) . 2
C18 C17 H17A 106.9(10) . .
Mg1 C17 H17A 97.6(10) . .
Li1 C17 H17A 146.5(10) 2 .
C18 C17 H17B 108.6(10) . .
Mg1 C17 H17B 117.6(9) . .
Li1 C17 H17B 61.8(9) 2 .
H17A C17 H17B 100.7(13) . .
C21 C18 C19 108.28(13) . .
C21 C18 C20 108.82(14) . .
C19 C18 C20 107.93(15) . .
C21 C18 C17 109.20(14) . .
C19 C18 C17 111.57(13) . .
C20 C18 C17 110.97(12) . .
C18 C19 H19A 109.5 . .
C18 C19 H19B 109.5 . .
H19A C19 H19B 109.5 . .
C18 C19 H19C 109.5 . .
H19A C19 H19C 109.5 . .
H19B C19 H19C 109.5 . .
C18 C20 H20A 109.5 . .
C18 C20 H20B 109.5 . .
H20A C20 H20B 109.5 . .
C18 C20 H20C 109.5 . .
H20A C20 H20C 109.5 . .
H20B C20 H20C 109.5 . .
C18 C21 H21A 109.5 . .
C18 C21 H21B 109.5 . .
H21A C21 H21B 109.5 . .
C18 C21 H21C 109.5 . .
H21A C21 H21C 109.5 . .
H21B C21 H21C 109.5 . .
O2 C13A C14A 102.8(8) . .
O2 C13A H13C 111.2 . .
C14A C13A H13C 111.2 . .
O2 C13A H13D 111.2 . .
C14A C13A H13D 111.2 . .
H13C C13A H13D 109.1 . .
C15A C14A C13A 101.1(7) . .
C15A C14A H14C 111.5 . .
C13A C14A H14C 111.5 . .
C15A C14A H14D 111.5 . .
C13A C14A H14D 111.5 . .
H14C C14A H14D 109.4 . .
O2 C16A C15A 109.9(7) . .
O2 C16A H16C 109.7 . .
C15A C16A H16C 109.7 . .
O2 C16A H16D 109.7 . .
C15A C16A H16D 109.7 . .
H16C C16A H16D 108.2 . .
C16A C15A C14A 101.8(7) . .
C16A C15A H15C 111.4 . .
C14A C15A H15C 111.4 . .
C16A C15A H15D 111.4 . .
C14A C15A H15D 111.4 . .
H15C C15A H15D 109.3 . .

loop_
_geom_bond_atom_site_label_1
_geom_bond_atom_site_label_2
_geom_bond_distance
_geom_bond_site_symmetry_2
Li1 O1 1.813(3) .
Li1 O2 1.868(3) .
Li1 C17 2.322(3) 2
Li1 Mg1 2.613(3) .
Mg1 O1 2.0200(10) .
Mg1 O1 2.0200(10) 2
Mg1 C17 2.2064(16) 2
Mg1 C17 2.2064(16) .
Mg1 Li1 2.614(3) 2
Mg1 C5 2.8510(14) .
Mg1 C5 2.8510(14) 2
O1 C5 1.3463(16) .
O2 C16A 1.348(12) .
O2 C13 1.403(10) .
O2 C16 1.487(7) .
O2 C13A 1.490(14) .
C1 C2 1.4000(18) .
C1 C6 1.4018(19) .
C1 C8 1.509(2) .
C2 C3 1.388(2) .
C2 C7 1.510(2) .
C3 C4 1.391(2) .
C3 H3 0.9500 .
C4 C5 1.4168(17) .
C4 C9 1.5426(19) .
C5 C6 1.4141(18) .
C6 C6 1.511(2) 2
C7 H7A 0.9800 .
C7 H7B 0.9800 .
C7 H7C 0.9800 .
C8 H8A 0.9800 .
C8 H8B 0.9800 .
C8 H8C 0.9800 .
C9 C11 1.532(2) .
C9 C12 1.533(2) .
C9 C10 1.537(2) .
C10 H10A 0.9800 .
C10 H10B 0.9800 .
C10 H10C 0.9800 .
C11 H11A 0.9800 .
C11 H11B 0.9800 .
C11 H11C 0.9800 .
C12 H12A 0.9800 .
C12 H12B 0.9800 .
C12 H12C 0.9800 .
C13 C14 1.497(7) .
C13 H13A 0.9900 .
C13 H13B 0.9900 .
C14 C15 1.510(5) .
C14 H14A 0.9900 .
C14 H14B 0.9900 .
C15 C16 1.500(6) .
C15 H15A 0.9900 .
C15 H15B 0.9900 .
C16 H16A 0.9900 .
C16 H16B 0.9900 .
C17 C18 1.542(2) .
C17 Li1 2.322(3) 2
C17 H17A 1.019(19) .
C17 H17B 1.015(17) .
C18 C21 1.526(2) .
C18 C19 1.529(2) .
C18 C20 1.534(2) .
C19 H19A 0.9800 .
C19 H19B 0.9800 .
C19 H19C 0.9800 .
C20 H20A 0.9800 .
C20 H20B 0.9800 .
C20 H20C 0.9800 .
C21 H21A 0.9800 .
C21 H21B 0.9800 .
C21 H21C 0.9800 .
C13A C14A 1.514(8) .
C13A H13C 0.9900 .
C13A H13D 0.9900 .
C14A C15A 1.506(7) .
C14A H14C 0.9900 .
C14A H14D 0.9900 .
C16A C15A 1.502(8) .
C16A H16C 0.9900 .
C16A H16D 0.9900 .
C15A H15C 0.9900 .
C15A H15D 0.9900 .

loop_
_geom_torsion_atom_site_label_1
_geom_torsion_atom_site_label_2
_geom_torsion_atom_site_label_3
_geom_torsion_atom_site_label_4
_geom_torsion
_geom_torsion_site_symmetry_1
_geom_torsion_site_symmetry_4
O2 Li1 Mg1 O1 150(7) . .
C17 Li1 Mg1 O1 -149.99(16) 2 .
O1 Li1 Mg1 O1 -95.01(11) . 2
O2 Li1 Mg1 O1 55(7) . 2
C17 Li1 Mg1 O1 114.99(8) 2 2
O1 Li1 Mg1 C17 149.99(16) . 2
O2 Li1 Mg1 C17 -60(7) . 2
O1 Li1 Mg1 C17 18.7(3) . .
O2 Li1 Mg1 C17 168(6) . .
C17 Li1 Mg1 C17 -131.3(2) 2 .
O1 Li1 Mg1 Li1 -58.69(8) . 2
O2 Li1 Mg1 Li1 91(7) . 2
C17 Li1 Mg1 Li1 151.31(11) 2 2
O1 Li1 Mg1 C5 -19.46(7) . .
O2 Li1 Mg1 C5 130(7) . .
C17 Li1 Mg1 C5 -169.45(11) 2 .
O1 Li1 Mg1 C5 -96.45(11) . 2
O2 Li1 Mg1 C5 53(7) . 2
C17 Li1 Mg1 C5 113.55(9) 2 2
O2 Li1 O1 C5 -59.1(4) . .
C17 Li1 O1 C5 143.42(13) 2 .
Mg1 Li1 O1 C5 119.71(16) . .
O2 Li1 O1 Mg1 -178.8(3) . .
C17 Li1 O1 Mg1 23.71(12) 2 .
O1 Mg1 O1 C5 -46.99(7) 2 .
C17 Mg1 O1 C5 -160.83(9) 2 .
C17 Mg1 O1 C5 52.31(10) . .
Li1 Mg1 O1 C5 -135.92(16) . .
Li1 Mg1 O1 C5 -3.11(10) 2 .
C5 Mg1 O1 C5 -65.72(9) 2 .
O1 Mg1 O1 Li1 88.93(13) 2 .
C17 Mg1 O1 Li1 -24.90(14) 2 .
C17 Mg1 O1 Li1 -171.77(14) . .
Li1 Mg1 O1 Li1 132.81(15) 2 .
C5 Mg1 O1 Li1 135.92(16) . .
C5 Mg1 O1 Li1 70.21(13) 2 .
O1 Li1 O2 C16A -29.7(9) . .
C17 Li1 O2 C16A 122.2(8) 2 .
Mg1 Li1 O2 C16A -179(100) . .
O1 Li1 O2 C13 168.9(6) . .
C17 Li1 O2 C13 -39.2(7) 2 .
Mg1 Li1 O2 C13 20(7) . .
O1 Li1 O2 C16 -11.2(5) . .
C17 Li1 O2 C16 140.7(4) 2 .
Mg1 Li1 O2 C16 -160(7) . .
O1 Li1 O2 C13A 161.4(7) . .
C17 Li1 O2 C13A -46.7(7) 2 .
Mg1 Li1 O2 C13A 13(7) . .
C6 C1 C2 C3 -2.2(2) . .
C8 C1 C2 C3 177.21(14) . .
C6 C1 C2 C7 -179.55(13) . .
C8 C1 C2 C7 -0.1(2) . .
C1 C2 C3 C4 1.4(2) . .
C7 C2 C3 C4 178.83(14) . .
C2 C3 C4 C5 2.5(2) . .
C2 C3 C4 C9 -173.72(13) . .
Li1 O1 C5 C6 -36.7(2) . .
Mg1 O1 C5 C6 71.41(13) . .
Li1 O1 C5 C4 143.52(19) . .
Mg1 O1 C5 C4 -108.32(12) . .
Li1 O1 C5 Mg1 -108.16(19) . .
C3 C4 C5 O1 174.12(12) . .
C9 C4 C5 O1 -9.7(2) . .
C3 C4 C5 C6 -5.6(2) . .
C9 C4 C5 C6 170.60(13) . .
C3 C4 C5 Mg1 125.69(11) . .
C9 C4 C5 Mg1 -58.11(17) . .
O1 Mg1 C5 O1 132.15(8) 2 .
C17 Mg1 C5 O1 22.16(10) 2 .
C17 Mg1 C5 O1 -132.81(9) . .
Li1 Mg1 C5 O1 32.36(12) . .
Li1 Mg1 C5 O1 176.66(11) 2 .
C5 Mg1 C5 O1 107.38(9) 2 .
O1 Mg1 C5 C6 -122.08(13) . .
O1 Mg1 C5 C6 10.06(8) 2 .
C17 Mg1 C5 C6 -99.92(10) 2 .
C17 Mg1 C5 C6 105.11(9) . .
Li1 Mg1 C5 C6 -89.72(13) . .
Li1 Mg1 C5 C6 54.57(11) 2 .
C5 Mg1 C5 C6 -14.71(6) 2 .
O1 Mg1 C5 C4 99.42(15) . .
O1 Mg1 C5 C4 -128.43(12) 2 .
C17 Mg1 C5 C4 121.59(12) 2 .
C17 Mg1 C5 C4 -33.39(13) . .
Li1 Mg1 C5 C4 131.79(16) . .
Li1 Mg1 C5 C4 -83.92(14) 2 .
C5 Mg1 C5 C4 -153.20(15) 2 .
C2 C1 C6 C5 -1.0(2) . .
C8 C1 C6 C5 179.62(13) . .
C2 C1 C6 C6 176.22(14) . 2
C8 C1 C6 C6 -3.2(2) . 2
O1 C5 C6 C1 -174.73(12) . .
C4 C5 C6 C1 5.0(2) . .
Mg1 C5 C6 C1 -136.21(11) . .
O1 C5 C6 C6 8.0(2) . 2
C4 C5 C6 C6 -172.23(13) . 2
Mg1 C5 C6 C6 46.55(15) . 2
C3 C4 C9 C11 119.98(15) . .
C5 C4 C9 C11 -56.05(17) . .
C3 C4 C9 C12 -119.09(15) . .
C5 C4 C9 C12 64.88(18) . .
C3 C4 C9 C10 0.8(2) . .
C5 C4 C9 C10 -175.25(14) . .
C16A O2 C13 C14 8.2(9) . .
C16 O2 C13 C14 -5.5(8) . .
C13A O2 C13 C14 -159(4) . .
Li1 O2 C13 C14 174.4(4) . .
O2 C13 C14 C15 24.6(9) . .
C13 C14 C15 C16 -33.7(8) . .
C16A O2 C16 C15 -57.2(17) . .
C13 O2 C16 C15 -15.9(7) . .
C13A O2 C16 C15 -8.1(9) . .
Li1 O2 C16 C15 164.2(3) . .
C14 C15 C16 O2 30.2(7) . .
O1 Mg1 C17 C18 -175.94(12) . .
O1 Mg1 C17 C18 -76.64(13) 2 .
C17 Mg1 C17 C18 56.27(12) 2 .
Li1 Mg1 C17 C18 170.1(2) . .
Li1 Mg1 C17 C18 -97.00(17) 2 .
C5 Mg1 C17 C18 -155.90(13) . .
C5 Mg1 C17 C18 -86.04(13) 2 .
O1 Mg1 C17 Li1 -78.94(11) . 2
O1 Mg1 C17 Li1 20.36(11) 2 2
C17 Mg1 C17 Li1 153.27(11) 2 2
Li1 Mg1 C17 Li1 -92.9(3) . 2
C5 Mg1 C17 Li1 -58.90(11) . 2
C5 Mg1 C17 Li1 10.96(12) 2 2
Mg1 C17 C18 C21 -50.80(17) . .
Li1 C17 C18 C21 -127.34(13) 2 .
Mg1 C17 C18 C19 68.85(17) . .
Li1 C17 C18 C19 -7.69(17) 2 .
Mg1 C17 C18 C20 -170.75(13) . .
Li1 C17 C18 C20 112.70(15) 2 .
C16A O2 C13A C14A 24.5(11) . .
C13 O2 C13A C14A 38(3) . .
C16 O2 C13A C14A 7.9(11) . .
Li1 O2 C13A C14A -164.2(5) . .
O2 C13A C14A C15A -37.7(10) . .
C13 O2 C16A C15A -4.0(10) . .
C16 O2 C16A C15A 138(3) . .
C13A O2 C16A C15A -0.6(12) . .
Li1 O2 C16A C15A -170.4(6) . .
O2 C16A C15A C14A -23.6(12) . .
C13A C14A C15A C16A 36.9(11) . .
